data_4511238
loop_
_publ_author_name
'Aitipamula, Srinivasulu'
'Wong, Annie B. H.'
'Chow, Pui Shan'
'Tan, Reginald B. H.'

_publ_section_title
;
 Pharmaceutical Salts of Haloperidol with Some Carboxylic Acids and
 Artificial Sweeteners: Hydrate Formation, Polymorphism, and
 Physicochemical Properties
;
_journal_issue 5
_journal_name_full 'Crystal Growth &amp; Design'
_journal_page_first 2542
_journal_paper_doi 10.1021/cg500245e
_journal_volume 14
_journal_year 2014
_chemical_formula_sum 'C23 H30 Cl F N O6'
_chemical_formula_weight 470.93
_chemical_name_common 'Haloperidol-succinic acid salt hydrate'
_chemical_name_systematic 'Haloperidol-succinic acid salt hydrate'
_space_group_IT_number 2
_symmetry_cell_setting triclinic
_symmetry_space_group_name_Hall '-P 1'
_symmetry_space_group_name_H-M 'P -1'
_atom_sites_solution_hydrogens geom
_atom_sites_solution_primary direct
_atom_sites_solution_secondary difmap
_audit_creation_method SHELXL-97
_cell_angle_alpha 108.39(3)
_cell_angle_beta 101.96(3)
_cell_angle_gamma 99.31(3)
_cell_formula_units_Z 2
_cell_length_a 8.6026(17)
_cell_length_b 10.585(2)
_cell_length_c 13.862(3)
_cell_measurement_reflns_used 3740
_cell_measurement_temperature 110(2)
_cell_measurement_theta_max 31.0879
_cell_measurement_theta_min 2.0912
_cell_volume 1136.2(5)
_computing_cell_refinement 'CrystalClear (Rigaku Inc., 2007)'
_computing_data_collection 'CrystalClear (Rigaku Inc., 2007)'
_computing_data_reduction 'CrystalClear (Rigaku Inc., 2007)'
_computing_structure_refinement 'SHELXL-97 (Sheldrick, 1997)'
_computing_structure_solution 'SHELXS-97 (Sheldrick, 1990)'
_diffrn_ambient_temperature 110(2)
_diffrn_measured_fraction_theta_full 0.976
_diffrn_measured_fraction_theta_max 0.976
_diffrn_measurement_device_type 'Rigaku Saturn 70 CCD area detector'
_diffrn_measurement_method '\w scans'
_diffrn_radiation_monochromator graphite
_diffrn_radiation_source 'fine-focus sealed tube'
_diffrn_radiation_type MoK\a
_diffrn_radiation_wavelength 0.71073
_diffrn_reflns_av_R_equivalents 0.0509
_diffrn_reflns_av_sigmaI/netI 0.0428
_diffrn_reflns_limit_h_max 11
_diffrn_reflns_limit_h_min -11
_diffrn_reflns_limit_k_max 14
_diffrn_reflns_limit_k_min -14
_diffrn_reflns_limit_l_max 18
_diffrn_reflns_limit_l_min -17
_diffrn_reflns_number 15621
_diffrn_reflns_theta_full 25.00
_diffrn_reflns_theta_max 28.28
_diffrn_reflns_theta_min 1.61
_exptl_absorpt_coefficient_mu 0.216
_exptl_absorpt_correction_T_max 0.9540
_exptl_absorpt_correction_T_min 0.9109
_exptl_absorpt_correction_type multi-scan
_exptl_absorpt_process_details 'R. H. Blessing, Acta Cryst. 1995 A51, 33-38'
_exptl_crystal_colour colorless
_exptl_crystal_density_diffrn 1.377
_exptl_crystal_density_method 'not measured'
_exptl_crystal_description needle
_exptl_crystal_F_000 498
_exptl_crystal_size_max 0.44
_exptl_crystal_size_mid 0.33
_exptl_crystal_size_min 0.22
_refine_diff_density_max 0.665
_refine_diff_density_min -0.325
_refine_diff_density_rms 0.078
_refine_ls_extinction_method none
_refine_ls_goodness_of_fit_ref 1.122
_refine_ls_hydrogen_treatment mixed
_refine_ls_matrix_type full
_refine_ls_number_parameters 313
_refine_ls_number_reflns 5520
_refine_ls_number_restraints 0
_refine_ls_restrained_S_all 1.122
_refine_ls_R_factor_all 0.0606
_refine_ls_R_factor_gt 0.0587
_refine_ls_shift/su_max 0.001
_refine_ls_shift/su_mean 0.000
_refine_ls_structure_factor_coef Fsqd
_refine_ls_weighting_details 'calc w=1/[\s^2^(Fo^2^)+(0.0943P)^2^+0.2923P] where P=(Fo^2^+2Fc^2^)/3'
_refine_ls_weighting_scheme calc
_refine_ls_wR_factor_gt 0.1623
_refine_ls_wR_factor_ref 0.1650
_reflns_number_gt 5270
_reflns_number_total 5520
_reflns_threshold_expression >2sigma(I)
_cod_data_source_file cg500245e_si_003.cif
_cod_data_source_block Hal-SUA
_cod_depositor_comments
;
The following automatic conversions were performed:

'_symmetry_cell_setting' value 'Triclinic' changed to 'triclinic'
according to
/usr/data/users/saulius/crontab/automatic-downloads/current/ACS/lib/dictionaries/cif_core.dic
dictionary named 'cif_core.dic' version 2.4.2 from
2011-04-26.

'_exptl_absorpt_correction_type' value 'Multi-scan'
changed to 'multi-scan' according to
/usr/data/users/saulius/crontab/automatic-downloads/current/ACS/lib/dictionaries/cif_core.dic
dictionary named 'cif_core.dic' version 2.4.2 from 2011-04-26.

Automatic conversion script
Id: cif_fix_values 2281 2013-09-26 08:29:07Z andrius 
;
_cod_original_cell_volume 1136.2(4)
_cod_original_sg_symbol_H-M P-1
_cod_database_code 4511238

loop_
_symmetry_equiv_pos_as_xyz
'x, y, z'
'-x, -y, -z'

loop_
_atom_site_label
_atom_site_type_symbol
_atom_site_fract_x
_atom_site_fract_y
_atom_site_fract_z
_atom_site_U_iso_or_equiv
_atom_site_adp_type
_atom_site_occupancy
_atom_site_symmetry_multiplicity
_atom_site_calc_flag
_atom_site_refinement_flags
Cl1 Cl 0.80057(5) 0.04535(4) -0.56530(3) 0.03279(14) Uani 1 1 d .
O1 O 0.48711(13) 0.32803(11) -0.16733(9) 0.0231(2) Uani 1 1 d .
F1 F 0.60194(13) 0.75498(11) 0.79333(8) 0.0364(3) Uani 1 1 d .
N1 N 0.73964(15) 0.37219(12) 0.08171(9) 0.0197(2) Uani 1 1 d .
O5 O 0.21680(14) 0.14007(13) 0.81436(10) 0.0288(3) Uani 1 1 d .
O2 O 0.81551(16) 0.39772(12) 0.41021(9) 0.0317(3) Uani 1 1 d .
C14 C 0.85676(19) 0.11896(16) -0.35278(12) 0.0245(3) Uani 1 1 d .
H14 H 0.9548 0.0887 -0.3531 0.029 Uiso 1 1 calc R
C4 C 0.72488(18) 0.43569(15) 0.19205(11) 0.0219(3) Uani 1 1 d .
H4A H 0.6834 0.3621 0.2167 0.026 Uiso 1 1 calc R
H4B H 0.6447 0.4930 0.1912 0.026 Uiso 1 1 calc R
C13 C 0.75123(19) 0.11051(15) -0.44646(12) 0.0247(3) Uani 1 1 d .
C10 C 0.67239(17) 0.21754(14) -0.25662(11) 0.0204(3) Uani 1 1 d .
C7 C 0.63442(17) 0.28268(14) -0.15145(11) 0.0201(3) Uani 1 1 d .
C15 C 0.81650(18) 0.17239(15) -0.25861(12) 0.0229(3) Uani 1 1 d .
H15 H 0.8881 0.1785 -0.1943 0.028 Uiso 1 1 calc R
C5 C 0.74844(18) 0.47434(14) 0.02745(11) 0.0209(3) Uani 1 1 d .
H5A H 0.8407 0.5551 0.0707 0.025 Uiso 1 1 calc R
H5B H 0.6460 0.5060 0.0204 0.025 Uiso 1 1 calc R
C8 C 0.62225(18) 0.18168(14) -0.09252(11) 0.0211(3) Uani 1 1 d .
H8A H 0.5281 0.1020 -0.1346 0.025 Uiso 1 1 calc R
H8B H 0.7229 0.1474 -0.0856 0.025 Uiso 1 1 calc R
C6 C 0.77257(17) 0.41052(14) -0.08149(11) 0.0210(3) Uani 1 1 d .
H6A H 0.8789 0.3848 -0.0738 0.025 Uiso 1 1 calc R
H6B H 0.7762 0.4791 -0.1163 0.025 Uiso 1 1 calc R
C19 C 0.65356(19) 0.69884(17) 0.70692(12) 0.0277(3) Uani 1 1 d .
C11 C 0.56822(18) 0.20677(15) -0.35211(12) 0.0238(3) Uani 1 1 d .
H11 H 0.4696 0.2362 -0.3524 0.029 Uiso 1 1 calc R
C9 C 0.60065(18) 0.24834(14) 0.01715(11) 0.0215(3) Uani 1 1 d .
H9A H 0.4955 0.2760 0.0104 0.026 Uiso 1 1 calc R
H9B H 0.5973 0.1813 0.0533 0.026 Uiso 1 1 calc R
C2 C 0.8678(2) 0.60521(16) 0.37543(12) 0.0282(3) Uani 1 1 d .
H2A H 0.9732 0.6716 0.4191 0.034 Uiso 1 1 calc R
H2B H 0.7859 0.6586 0.3638 0.034 Uiso 1 1 calc R
C12 C 0.60736(19) 0.15333(15) -0.44702(12) 0.0250(3) Uani 1 1 d .
H12 H 0.5358 0.1463 -0.5117 0.030 Uiso 1 1 calc R
C1 C 0.81391(19) 0.51897(16) 0.43667(12) 0.0243(3) Uani 1 1 d .
C3 C 0.88904(19) 0.52399(16) 0.26867(12) 0.0268(3) Uani 1 1 d .
H3A H 0.9390 0.5883 0.2386 0.032 Uiso 1 1 calc R
H3B H 0.9640 0.4645 0.2785 0.032 Uiso 1 1 calc R
C16 C 0.75969(18) 0.58616(15) 0.53208(11) 0.0237(3) Uani 1 1 d .
C20 C 0.6453(2) 0.56027(18) 0.67239(13) 0.0298(3) Uani 1 1 d .
H20 H 0.6038 0.5045 0.7077 0.036 Uiso 1 1 calc R
C18 C 0.7127(2) 0.78369(17) 0.65814(13) 0.0296(3) Uani 1 1 d .
H18 H 0.7167 0.8790 0.6842 0.035 Uiso 1 1 calc R
C17 C 0.7664(2) 0.72655(16) 0.56984(12) 0.0268(3) Uani 1 1 d .
H17 H 0.8077 0.7831 0.5350 0.032 Uiso 1 1 calc R
C21 C 0.6995(2) 0.50464(16) 0.58451(12) 0.0277(3) Uani 1 1 d .
H21 H 0.6957 0.4094 0.5595 0.033 Uiso 1 1 calc R
O4 O -0.01447(14) 0.25348(11) 0.11447(8) 0.0256(2) Uani 1 1 d .
O3 O 0.08947(15) 0.24561(11) -0.02104(9) 0.0274(2) Uani 1 1 d .
O6 O 0.8154(2) 0.13886(14) 0.22545(11) 0.0392(3) Uani 1 1 d .
C22 C 0.05190(17) 0.19608(14) 0.04439(11) 0.0205(3) Uani 1 1 d .
C23 C 0.07775(17) 0.05506(14) 0.03688(11) 0.0218(3) Uani 1 1 d .
H23A H 0.1009 0.0489 0.1080 0.026 Uiso 1 1 calc R
H23B H 0.1727 0.0399 0.0087 0.026 Uiso 1 1 calc R
H2 H 0.834(3) 0.342(2) 0.0851(17) 0.033(5) Uiso 1 1 d .
H4 H 0.206(3) 0.054(3) 0.7982(19) 0.041(6) Uiso 1 1 d .
H3 H 0.177(3) 0.167(3) 0.865(2) 0.044(6) Uiso 1 1 d .
H6 H 0.881(4) 0.167(3) 0.195(2) 0.070(9) Uiso 1 1 d .
H5 H 0.816(4) 0.198(3) 0.280(3) 0.074(10) Uiso 1 1 d .
H1 H 0.401(3) 0.260(3) -0.178(2) 0.053(7) Uiso 1 1 d .

loop_
_atom_site_aniso_label
_atom_site_aniso_U_11
_atom_site_aniso_U_22
_atom_site_aniso_U_33
_atom_site_aniso_U_23
_atom_site_aniso_U_13
_atom_site_aniso_U_12
Cl1 0.0379(2) 0.0401(3) 0.0205(2) 0.00857(17) 0.01230(17) 0.00919(17)
O1 0.0231(5) 0.0241(5) 0.0265(5) 0.0122(4) 0.0074(4) 0.0106(4)
F1 0.0373(6) 0.0423(6) 0.0246(5) 0.0054(4) 0.0151(4) 0.0016(4)
N1 0.0238(6) 0.0186(5) 0.0191(6) 0.0086(5) 0.0075(5) 0.0061(4)
O5 0.0282(6) 0.0320(6) 0.0296(6) 0.0121(5) 0.0127(5) 0.0083(5)
O2 0.0451(7) 0.0273(6) 0.0259(6) 0.0105(5) 0.0113(5) 0.0136(5)
C14 0.0258(7) 0.0252(7) 0.0243(7) 0.0091(6) 0.0095(6) 0.0077(5)
C4 0.0260(7) 0.0235(7) 0.0193(7) 0.0086(5) 0.0096(5) 0.0082(5)
C13 0.0312(7) 0.0222(7) 0.0208(7) 0.0086(5) 0.0085(6) 0.0039(5)
C10 0.0245(7) 0.0180(6) 0.0204(7) 0.0089(5) 0.0064(5) 0.0057(5)
C7 0.0222(6) 0.0211(6) 0.0202(7) 0.0098(5) 0.0065(5) 0.0084(5)
C15 0.0250(7) 0.0241(7) 0.0224(7) 0.0102(6) 0.0074(5) 0.0084(5)
C5 0.0260(7) 0.0195(6) 0.0207(7) 0.0106(5) 0.0080(5) 0.0066(5)
C8 0.0245(6) 0.0195(6) 0.0204(7) 0.0086(5) 0.0058(5) 0.0060(5)
C6 0.0254(7) 0.0202(6) 0.0205(7) 0.0099(5) 0.0083(5) 0.0063(5)
C19 0.0254(7) 0.0360(8) 0.0184(7) 0.0068(6) 0.0063(5) 0.0041(6)
C11 0.0251(7) 0.0235(7) 0.0237(7) 0.0098(6) 0.0055(6) 0.0076(5)
C9 0.0243(6) 0.0204(6) 0.0213(7) 0.0095(5) 0.0073(5) 0.0038(5)
C2 0.0371(8) 0.0254(7) 0.0213(7) 0.0074(6) 0.0102(6) 0.0047(6)
C12 0.0291(7) 0.0259(7) 0.0190(7) 0.0093(6) 0.0035(5) 0.0061(6)
C1 0.0271(7) 0.0259(7) 0.0195(7) 0.0085(6) 0.0049(5) 0.0071(5)
C3 0.0286(7) 0.0291(7) 0.0217(7) 0.0071(6) 0.0095(6) 0.0048(6)
C16 0.0261(7) 0.0255(7) 0.0201(7) 0.0098(6) 0.0047(5) 0.0063(5)
C20 0.0318(8) 0.0343(8) 0.0256(8) 0.0155(6) 0.0084(6) 0.0043(6)
C18 0.0358(8) 0.0266(7) 0.0243(8) 0.0064(6) 0.0091(6) 0.0065(6)
C17 0.0348(8) 0.0250(7) 0.0214(7) 0.0100(6) 0.0090(6) 0.0046(6)
C21 0.0337(8) 0.0268(7) 0.0250(7) 0.0130(6) 0.0075(6) 0.0073(6)
O4 0.0331(6) 0.0267(5) 0.0217(5) 0.0105(4) 0.0095(4) 0.0141(4)
O3 0.0375(6) 0.0238(5) 0.0276(6) 0.0135(4) 0.0138(5) 0.0109(4)
O6 0.0617(9) 0.0323(7) 0.0330(7) 0.0142(6) 0.0258(6) 0.0154(6)
C22 0.0220(6) 0.0202(6) 0.0195(6) 0.0082(5) 0.0036(5) 0.0068(5)
C23 0.0253(7) 0.0187(6) 0.0216(7) 0.0083(5) 0.0038(5) 0.0070(5)

loop_
_atom_type_symbol
_atom_type_description
_atom_type_scat_dispersion_real
_atom_type_scat_dispersion_imag
_atom_type_scat_source
C C 0.0033 0.0016 'International Tables Vol C Tables 4.2.6.8 and 6.1.1.4'
H H 0.0000 0.0000 'International Tables Vol C Tables 4.2.6.8 and 6.1.1.4'
N N 0.0061 0.0033 'International Tables Vol C Tables 4.2.6.8 and 6.1.1.4'
O O 0.0106 0.0060 'International Tables Vol C Tables 4.2.6.8 and 6.1.1.4'
F F 0.0171 0.0103 'International Tables Vol C Tables 4.2.6.8 and 6.1.1.4'
Cl Cl 0.1484 0.1585 'International Tables Vol C Tables 4.2.6.8 and 6.1.1.4'

loop_
_geom_angle_atom_site_label_1
_geom_angle_atom_site_label_2
_geom_angle_atom_site_label_3
_geom_angle
_geom_angle_site_symmetry_1
_geom_angle_site_symmetry_3
C7 O1 H1 109.6(17) . .
C5 N1 C9 110.46(11) . .
C5 N1 C4 111.44(11) . .
C9 N1 C4 111.16(11) . .
C5 N1 H2 107.9(14) . .
C9 N1 H2 106.6(14) . .
C4 N1 H2 109.2(13) . .
H4 O5 H3 107(2) . .
C15 C14 C13 118.89(14) . .
C15 C14 H14 120.6 . .
C13 C14 H14 120.6 . .
N1 C4 C3 111.56(12) . .
N1 C4 H4A 109.3 . .
C3 C4 H4A 109.3 . .
N1 C4 H4B 109.3 . .
C3 C4 H4B 109.3 . .
H4A C4 H4B 108.0 . .
C12 C13 C14 121.06(14) . .
C12 C13 Cl1 119.35(12) . .
C14 C13 Cl1 119.59(12) . .
C11 C10 C15 118.45(13) . .
C11 C10 C7 120.99(12) . .
C15 C10 C7 120.50(13) . .
O1 C7 C10 111.10(11) . .
O1 C7 C6 106.69(11) . .
C10 C7 C6 109.14(11) . .
O1 C7 C8 110.24(11) . .
C10 C7 C8 110.99(11) . .
C6 C7 C8 108.56(11) . .
C14 C15 C10 121.32(14) . .
C14 C15 H15 119.3 . .
C10 C15 H15 119.3 . .
N1 C5 C6 110.64(11) . .
N1 C5 H5A 109.5 . .
C6 C5 H5A 109.5 . .
N1 C5 H5B 109.5 . .
C6 C5 H5B 109.5 . .
H5A C5 H5B 108.1 . .
C9 C8 C7 112.07(11) . .
C9 C8 H8A 109.2 . .
C7 C8 H8A 109.2 . .
C9 C8 H8B 109.2 . .
C7 C8 H8B 109.2 . .
H8A C8 H8B 107.9 . .
C5 C6 C7 111.76(12) . .
C5 C6 H6A 109.3 . .
C7 C6 H6A 109.3 . .
C5 C6 H6B 109.3 . .
C7 C6 H6B 109.3 . .
H6A C6 H6B 107.9 . .
F1 C19 C20 118.60(14) . .
F1 C19 C18 118.33(15) . .
C20 C19 C18 123.07(15) . .
C12 C11 C10 120.72(14) . .
C12 C11 H11 119.6 . .
C10 C11 H11 119.6 . .
N1 C9 C8 110.31(11) . .
N1 C9 H9A 109.6 . .
C8 C9 H9A 109.6 . .
N1 C9 H9B 109.6 . .
C8 C9 H9B 109.6 . .
H9A C9 H9B 108.1 . .
C1 C2 C3 114.74(13) . .
C1 C2 H2A 108.6 . .
C3 C2 H2A 108.6 . .
C1 C2 H2B 108.6 . .
C3 C2 H2B 108.6 . .
H2A C2 H2B 107.6 . .
C13 C12 C11 119.55(14) . .
C13 C12 H12 120.2 . .
C11 C12 H12 120.2 . .
O2 C1 C16 120.34(14) . .
O2 C1 C2 121.33(14) . .
C16 C1 C2 118.32(13) . .
C4 C3 C2 110.96(13) . .
C4 C3 H3A 109.4 . .
C2 C3 H3A 109.4 . .
C4 C3 H3B 109.4 . .
C2 C3 H3B 109.4 . .
H3A C3 H3B 108.0 . .
C21 C16 C17 119.14(14) . .
C21 C16 C1 118.36(13) . .
C17 C16 C1 122.51(14) . .
C19 C20 C21 117.92(14) . .
C19 C20 H20 121.0 . .
C21 C20 H20 121.0 . .
C19 C18 C17 118.45(15) . .
C19 C18 H18 120.8 . .
C17 C18 H18 120.8 . .
C18 C17 C16 120.26(14) . .
C18 C17 H17 119.9 . .
C16 C17 H17 119.9 . .
C20 C21 C16 121.16(14) . .
C20 C21 H21 119.4 . .
C16 C21 H21 119.4 . .
H6 O6 H5 113(3) . .
O3 C22 O4 124.07(13) . .
O3 C22 C23 118.86(13) . .
O4 C22 C23 116.98(12) . .
C22 C23 C23 109.13(14) . 2
C22 C23 H23A 109.9 . .
C23 C23 H23A 109.9 2 .
C22 C23 H23B 109.9 . .
C23 C23 H23B 109.9 2 .
H23A C23 H23B 108.3 . .

loop_
_geom_bond_atom_site_label_1
_geom_bond_atom_site_label_2
_geom_bond_distance
_geom_bond_site_symmetry_2
Cl1 C13 1.7429(16) .
O1 C7 1.4257(16) .
O1 H1 0.90(3) .
F1 C19 1.3572(18) .
N1 C5 1.5003(17) .
N1 C9 1.503(2) .
N1 C4 1.5057(18) .
N1 H2 0.92(2) .
O5 H4 0.85(3) .
O5 H3 0.83(3) .
O2 C1 1.2218(19) .
C14 C15 1.389(2) .
C14 C13 1.389(2) .
C14 H14 0.9500 .
C4 C3 1.523(2) .
C4 H4A 0.9900 .
C4 H4B 0.9900 .
C13 C12 1.385(2) .
C10 C11 1.396(2) .
C10 C15 1.4013(19) .
C10 C7 1.5309(19) .
C7 C6 1.535(2) .
C7 C8 1.5399(19) .
C15 H15 0.9500 .
C5 C6 1.5204(19) .
C5 H5A 0.9900 .
C5 H5B 0.9900 .
C8 C9 1.5252(19) .
C8 H8A 0.9900 .
C8 H8B 0.9900 .
C6 H6A 0.9900 .
C6 H6B 0.9900 .
C19 C20 1.377(2) .
C19 C18 1.379(2) .
C11 C12 1.393(2) .
C11 H11 0.9500 .
C9 H9A 0.9900 .
C9 H9B 0.9900 .
C2 C1 1.511(2) .
C2 C3 1.524(2) .
C2 H2A 0.9900 .
C2 H2B 0.9900 .
C12 H12 0.9500 .
C1 C16 1.497(2) .
C3 H3A 0.9900 .
C3 H3B 0.9900 .
C16 C21 1.396(2) .
C16 C17 1.398(2) .
C20 C21 1.386(2) .
C20 H20 0.9500 .
C18 C17 1.391(2) .
C18 H18 0.9500 .
C17 H17 0.9500 .
C21 H21 0.9500 .
O4 C22 1.2684(18) .
O3 C22 1.2524(18) .
O6 H6 0.84(3) .
O6 H5 0.82(3) .
C22 C23 1.5190(19) .
C23 C23 1.539(3) 2
C23 H23A 0.9900 .
C23 H23B 0.9900 .
